data_8104498
loop_
_publ_author_name
'Eisenmann, B.'
'Hofmann, A.'

_publ_section_title
;
 Crystal structure of hexasodium di-mue-selenidobis(selenidoaluminate)
;
_journal_name_full 'Zeitschrift fuer Kristallographie (149,1979-)'
_journal_page_first 141
_journal_page_last 142
_journal_volume 197
_journal_year 1991
_chemical_formula_sum 'Al2 Na6 Se6'
_chemical_name_systematic 'Na6 Al2 Se6'
_space_group_IT_number 14
_symmetry_space_group_name_Hall '-P 2yn'
_symmetry_space_group_name_H-M 'P 1 21/n 1'
_cell_angle_alpha 90
_cell_angle_beta 90.372
_cell_angle_gamma 90
_cell_formula_units_Z 2
_cell_length_a 7.499
_cell_length_b 7.203
_cell_length_c 13.196
_cell_volume 712.771
_citation_journal_id_ASTM ZEKRDZ
_cod_data_source_file Eisenmann_ZEKRDZ_1991_1456.cif
_cod_data_source_block Al2Na6Se6
_cod_original_cell_volume 712.7709
_cod_original_sg_symbol_Hall '-P 2ybc (x-z,y,z)'
_cod_database_code 8104498

loop_
_symmetry_equiv_pos_as_xyz
x,y,z
-x+1/2,y+1/2,-z+1/2
-x,-y,-z
x-1/2,-y-1/2,z-1/2

loop_
_atom_site_label
_atom_site_type_symbol
_atom_site_fract_x
_atom_site_fract_y
_atom_site_fract_z
_atom_site_occupancy
_atom_site_U_iso_or_equiv
Se2 Se-2 0.9277 0.7406 0.2746 1 0.0
Se1 Se-2 0.0776 0.3017 0.4278 1 0.0
Na1 Na+1 0.2764 0.5284 0.2138 1 0.0
Na3 Na+1 0.7958 0.4941 0.1017 1 0.0
Al1 Al+3 0.4192 0.1392 0.0811 1 0.0
Se3 Se-2 0.1259 0.2536 0.0741 1 0.0
Na2 Na+1 0.6608 0.494 0.3887 1 0.0
